data_4502359
loop_
_publ_author_name
'Chen, Shan-Ci'
'Yu, Rong-Min'
'Zhao, Zhen-Guo'
'Chen, Shu-Mei'
'Zhang, Qi-Sheng'
'Wu, Xiao-Yuan'
'Wang, Fei'
'Lu, Can-Zhong'

_publ_section_title
;
 A Series of Polynuclear Complexes of d10Metals With Interesting
 Luminescent Properties
;
_journal_issue 3
_journal_name_full 'Crystal Growth &amp; Design'
_journal_page_first 1155
_journal_paper_doi 10.1021/cg901031x
_journal_volume 10
_journal_year 2010
_chemical_formula_moiety 'C42 H30 N12 O S6 Zn4, 3(C O)'
_chemical_formula_sum 'C45 H30 N12 O4 S6 Zn4'
_chemical_formula_weight 1256.79
_chemical_name_systematic
; 
 ? 
;
_space_group_IT_number 14
_symmetry_cell_setting monoclinic
_symmetry_space_group_name_Hall '-P 2ybc'
_symmetry_space_group_name_H-M 'P 1 21/c 1'
_atom_sites_solution_hydrogens geom
_atom_sites_solution_primary direct
_atom_sites_solution_secondary difmap
_audit_creation_method SHELXL-97
_cell_angle_alpha 90.00
_cell_angle_beta 118.069(5)
_cell_angle_gamma 90.00
_cell_formula_units_Z 4
_cell_length_a 22.3402(17)
_cell_length_b 10.4269(4)
_cell_length_c 25.0451(17)
_cell_measurement_reflns_used 11629
_cell_measurement_temperature 293(2)
_cell_measurement_theta_max 27.4835
_cell_measurement_theta_min 3.1001
_cell_volume 5147.8(6)
_computing_structure_refinement 'SHELXL-97 (Sheldrick, 1997)'
_computing_structure_solution 'SHELXS-97 (Sheldrick, 1990)'
_diffrn_ambient_temperature 293(2)
_diffrn_detector_area_resol_mean 28.5714
_diffrn_measured_fraction_theta_full 0.994
_diffrn_measured_fraction_theta_max 0.994
_diffrn_measurement_device_type Saturn70
_diffrn_measurement_method CCD_Profile_fitting
_diffrn_radiation_monochromator graphite
_diffrn_radiation_source 'fine-focus sealed tube'
_diffrn_radiation_type MoK\a
_diffrn_radiation_wavelength 0.71073
_diffrn_reflns_av_R_equivalents 0.0434
_diffrn_reflns_av_sigmaI/netI 0.0393
_diffrn_reflns_limit_h_max 29
_diffrn_reflns_limit_h_min -28
_diffrn_reflns_limit_k_max 13
_diffrn_reflns_limit_k_min -12
_diffrn_reflns_limit_l_max 31
_diffrn_reflns_limit_l_min -32
_diffrn_reflns_number 39478
_diffrn_reflns_theta_full 27.49
_diffrn_reflns_theta_max 27.49
_diffrn_reflns_theta_min 2.02
_exptl_absorpt_coefficient_mu 2.141
_exptl_absorpt_correction_T_max 0.8144
_exptl_absorpt_correction_T_min 0.7395
_exptl_absorpt_correction_type multi-scan
_exptl_crystal_colour Colorless
_exptl_crystal_density_diffrn 1.627
_exptl_crystal_density_method 'not measured'
_exptl_crystal_description Block
_exptl_crystal_F_000 2536
_exptl_crystal_size_max 0.1500
_exptl_crystal_size_mid 0.1000
_exptl_crystal_size_min 0.1000
_refine_diff_density_max 1.169
_refine_diff_density_min -1.200
_refine_diff_density_rms 0.285
_refine_ls_extinction_coef 0.0080(5)
_refine_ls_extinction_expression Fc^*^=kFc[1+0.001xFc^2^\l^3^/sin(2\q)]^-1/4^
_refine_ls_extinction_method SHELXL
_refine_ls_goodness_of_fit_ref 1.162
_refine_ls_hydrogen_treatment constr
_refine_ls_matrix_type full
_refine_ls_number_parameters 615
_refine_ls_number_reflns 11748
_refine_ls_number_restraints 0
_refine_ls_restrained_S_all 1.162
_refine_ls_R_factor_all 0.0727
_refine_ls_R_factor_gt 0.0573
_refine_ls_shift/su_max 0.001
_refine_ls_shift/su_mean 0.000
_refine_ls_structure_factor_coef Fsqd
_refine_ls_weighting_details 'calc w=1/[\s^2^(Fo^2^)+(0.1000P)^2^+0.0000P] where P=(Fo^2^+2Fc^2^)/3'
_refine_ls_weighting_scheme calc
_refine_ls_wR_factor_gt 0.1550
_refine_ls_wR_factor_ref 0.1724
_reflns_number_gt 9543
_reflns_number_total 11748
_reflns_threshold_expression >2sigma(I)
_cod_data_source_file cg901031x_si_005.cif
_cod_data_source_block a
_cod_depositor_comments
;
The following automatic conversions were performed:

'_symmetry_cell_setting' value 'Monoclinic' changed to 'monoclinic'
according to /home/saulius/struct/CIF-dictionaries/cif_core.dic
dictionary named 'cif_core.dic' version 2.4.2 from
2011-04-26.

'_exptl_absorpt_correction_type' value 'Multi-scan'
changed to 'multi-scan' according to
/home/saulius/struct/CIF-dictionaries/cif_core.dic dictionary named
'cif_core.dic' version 2.4.2 from 2011-04-26.

Automatic conversion script
Id: cif_fix_values 1715 2011-07-08 13:25:40Z adriana 
;
_cod_original_sg_symbol_H-M P21/c
_cod_database_code 4502359

loop_
_symmetry_equiv_pos_as_xyz
'x, y, z'
'-x, y+1/2, -z+1/2'
'-x, -y, -z'
'x, -y-1/2, z-1/2'

loop_
_atom_site_label
_atom_site_type_symbol
_atom_site_fract_x
_atom_site_fract_y
_atom_site_fract_z
_atom_site_U_iso_or_equiv
_atom_site_adp_type
_atom_site_occupancy
_atom_site_symmetry_multiplicity
_atom_site_calc_flag
_atom_site_refinement_flags
Zn1 Zn 0.12400(2) -0.04677(4) -0.020278(17) 0.03622(13) Uani 1 1 d .
Zn2 Zn 0.270626(19) 0.03074(4) 0.084699(17) 0.03343(13) Uani 1 1 d .
Zn3 Zn 0.21756(2) 0.14977(4) -0.047549(19) 0.04145(14) Uani 1 1 d .
Zn4 Zn 0.25903(2) -0.14545(4) -0.026212(19) 0.03903(14) Uani 1 1 d .
S1 S 0.23490(7) 0.09707(13) -0.12930(5) 0.0643(3) Uani 1 1 d .
S5 S 0.10312(5) 0.05865(10) 0.05171(4) 0.0467(2) Uani 1 1 d .
S6 S 0.31338(5) -0.27449(9) 0.06075(5) 0.0491(2) Uani 1 1 d .
S7 S 0.17236(6) -0.27583(11) -0.09515(5) 0.0536(3) Uani 1 1 d .
S8 S 0.11326(6) 0.25476(9) -0.08794(5) 0.0558(3) Uani 1 1 d .
S9 S 0.30380(7) 0.29107(13) 0.01332(5) 0.0633(3) Uani 1 1 d .
O1 O 0.21864(12) -0.0034(2) -0.00217(10) 0.0343(5) Uani 1 1 d .
N2 N 0.3613(2) 0.0296(4) -0.10750(18) 0.0632(10) Uani 1 1 d .
H2A H 0.3630 0.0884 -0.1309 0.076 Uiso 1 1 d R
N3 N 0.1409(2) -0.4420(3) -0.02916(17) 0.0571(9) Uani 1 1 d .
H3A H 0.1545 -0.5074 -0.0415 0.068 Uiso 1 1 d R
N4 N 0.28246(18) 0.4288(3) 0.09415(16) 0.0506(8) Uani 1 1 d .
H4A H 0.2879 0.5007 0.0801 0.061 Uiso 1 1 d R
N5 N 0.44045(16) -0.1992(3) 0.14159(16) 0.0513(8) Uani 1 1 d .
H5A H 0.4580 -0.2733 0.1428 0.062 Uiso 1 1 d R
N6 N 0.14770(16) -0.0569(3) 0.16042(15) 0.0485(8) Uani 1 1 d .
H6A H 0.1097 -0.0456 0.1606 0.058 Uiso 1 1 d R
N7 N 0.32303(17) -0.0873(3) -0.05650(15) 0.0471(7) Uani 1 1 d .
N8 N 0.36381(15) -0.0453(3) 0.11599(13) 0.0379(6) Uani 1 1 d .
N9 N 0.01097(17) 0.1392(3) -0.18443(15) 0.0504(8) Uani 1 1 d .
H9A H 0.0038 0.2053 -0.2071 0.060 Uiso 1 1 d R
C8 C 0.00456(18) -0.0522(4) -0.15042(17) 0.0422(8) Uani 1 1 d .
N11 N 0.22526(14) -0.0499(3) 0.12964(12) 0.0324(6) Uani 1 1 d .
N12 N 0.27619(16) 0.2198(3) 0.10463(14) 0.0397(6) Uani 1 1 d .
N13 N 0.11849(15) -0.2413(3) -0.01767(13) 0.0409(7) Uani 1 1 d .
C2 C 0.14248(19) -0.3187(4) -0.04494(18) 0.0464(9) Uani 1 1 d .
N1 N 0.05769(15) 0.0151(3) -0.10376(13) 0.0403(7) Uani 1 1 d .
C11 C 0.37470(18) -0.1681(4) 0.10771(16) 0.0401(8) Uani 1 1 d .
C13 C 0.3093(2) 0.0100(4) -0.09521(18) 0.0515(10) Uani 1 1 d .
C14 C 0.16148(18) -0.0204(3) 0.11580(16) 0.0379(7) Uani 1 1 d .
C15 C 0.25306(18) -0.1099(3) 0.18634(15) 0.0371(7) Uani 1 1 d .
C17 C 0.42696(17) 0.0044(4) 0.15758(16) 0.0409(8) Uani 1 1 d .
C19 C 0.05919(19) 0.1296(4) -0.12629(17) 0.0427(8) Uani 1 1 d .
C20 C 0.0684(2) -0.2889(5) 0.05252(19) 0.0570(11) Uani 1 1 d .
H20A H 0.0569 -0.2050 0.0564 0.068 Uiso 1 1 calc R
C21 C 0.2152(3) -0.1708(5) 0.2596(2) 0.0604(11) Uani 1 1 d .
H21A H 0.1813 -0.1767 0.2711 0.073 Uiso 1 1 calc R
C23 C 0.3302(2) -0.2105(5) 0.2777(2) 0.0574(11) Uani 1 1 d .
H23A H 0.3733 -0.2416 0.3035 0.069 Uiso 1 1 calc R
C24 C -0.02472(19) 0.0265(4) -0.20133(17) 0.0470(9) Uani 1 1 d .
C25 C 0.09920(18) -0.3188(4) 0.01701(17) 0.0455(9) Uani 1 1 d .
C26 C 0.26864(18) 0.4140(4) 0.14197(19) 0.0469(9) Uani 1 1 d .
C27 C 0.20417(19) -0.1145(4) 0.20562(17) 0.0432(8) Uani 1 1 d .
C28 C 0.1136(2) -0.4445(4) 0.0103(2) 0.0540(11) Uani 1 1 d .
C29 C 0.4457(2) 0.1266(4) 0.18138(19) 0.0529(10) Uani 1 1 d .
H29A H 0.4138 0.1921 0.1708 0.063 Uiso 1 1 calc R
C30 C 0.3173(2) -0.1585(4) 0.22267(18) 0.0475(9) Uani 1 1 d .
H30A H 0.3506 -0.1561 0.2104 0.057 Uiso 1 1 calc R
C31 C 0.26593(18) 0.2823(4) 0.14941(17) 0.0422(8) Uani 1 1 d .
C32 C 0.28583(18) 0.3113(4) 0.07284(17) 0.0415(8) Uani 1 1 d .
C33 C 0.4751(2) -0.0923(4) 0.17397(18) 0.0504(9) Uani 1 1 d .
C37 C 0.5429(2) -0.0727(6) 0.2150(2) 0.0668(13) Uani 1 1 d .
H37A H 0.5749 -0.1380 0.2259 0.080 Uiso 1 1 calc R
C38 C 0.2797(3) -0.2174(5) 0.2954(2) 0.0626(12) Uani 1 1 d .
H38A H 0.2898 -0.2546 0.3325 0.075 Uiso 1 1 calc R
C39 C -0.1020(2) -0.1384(5) -0.2560(2) 0.0689(14) Uani 1 1 d .
H39A H -0.1372 -0.1702 -0.2916 0.083 Uiso 1 1 calc R
C40 C 0.2438(3) 0.3237(5) 0.2313(2) 0.0734(15) Uani 1 1 d .
H40A H 0.2359 0.2942 0.2624 0.088 Uiso 1 1 calc R
C41 C 0.1009(3) -0.5463(5) 0.0405(2) 0.0699(15) Uani 1 1 d .
H41A H 0.1115 -0.6309 0.0366 0.084 Uiso 1 1 calc R
C42 C 0.4116(2) -0.0593(5) -0.0761(2) 0.0612(12) Uani 1 1 d .
C43 C 0.5604(2) 0.0507(6) 0.2390(2) 0.0693(14) Uani 1 1 d .
H43A H 0.6050 0.0678 0.2676 0.083 Uiso 1 1 calc R
C44 C 0.4255(3) -0.2324(5) -0.0081(2) 0.0693(13) Uani 1 1 d .
H44A H 0.4097 -0.2836 0.0130 0.083 Uiso 1 1 calc R
C45 C -0.0782(2) -0.0166(5) -0.25543(19) 0.0594(11) Uani 1 1 d .
H45A H -0.0970 0.0349 -0.2898 0.071 Uiso 1 1 calc R
C46 C 0.2577(2) 0.5030(4) 0.1776(2) 0.0649(13) Uani 1 1 d .
H46A H 0.2585 0.5908 0.1715 0.078 Uiso 1 1 calc R
C47 C 0.0716(3) -0.5122(6) 0.0759(3) 0.0769(17) Uani 1 1 d .
H47A H 0.0625 -0.5762 0.0969 0.092 Uiso 1 1 calc R
C48 C 0.2533(3) 0.2353(4) 0.1945(2) 0.0602(12) Uani 1 1 d .
H48A H 0.2512 0.1476 0.2001 0.072 Uiso 1 1 calc R
C49 C 0.5130(2) 0.1476(5) 0.2212(2) 0.0633(12) Uani 1 1 d .
H49A H 0.5268 0.2297 0.2366 0.076 Uiso 1 1 calc R
C50 C -0.0746(2) -0.2149(5) -0.2049(2) 0.0655(12) Uani 1 1 d .
H50A H -0.0930 -0.2958 -0.2066 0.079 Uiso 1 1 calc R
C52 C 0.0555(3) -0.3890(6) 0.0818(2) 0.0731(15) Uani 1 1 d .
H52A H 0.0353 -0.3718 0.1061 0.088 Uiso 1 1 calc R
C53 C 0.3871(2) -0.1323(4) -0.04387(19) 0.0500(10) Uani 1 1 d .
C54 C -0.0209(2) -0.1742(4) -0.1514(2) 0.0543(10) Uani 1 1 d .
H54A H -0.0024 -0.2265 -0.1173 0.065 Uiso 1 1 calc R
C56 C 0.2457(3) 0.4533(5) 0.2229(3) 0.0722(15) Uani 1 1 d .
H56A H 0.2386 0.5093 0.2484 0.087 Uiso 1 1 calc R
C57 C 0.4751(3) -0.0819(7) -0.0722(3) 0.0823(17) Uani 1 1 d .
H57A H 0.4910 -0.0318 -0.0936 0.099 Uiso 1 1 calc R
C58 C 0.5127(3) -0.1784(8) -0.0366(3) 0.094(2) Uani 1 1 d .
H58A H 0.5553 -0.1951 -0.0331 0.112 Uiso 1 1 calc R
C59 C 0.4884(3) -0.2539(7) -0.0048(3) 0.0865(18) Uani 1 1 d .
H59A H 0.5153 -0.3204 0.0193 0.104 Uiso 1 1 calc R
O4M O 0.0858(5) -0.0822(10) -0.2533(4) 0.218(4) Uiso 1 1 d .
C3M C 0.0713(2) -0.1766(4) -0.23417(18) 0.0471(9) Uiso 1 1 d .
O2M O 0.3302(11) 0.441(2) -0.0960(10) 0.222(8) Uiso 0.50 1 d P
O3M O 0.3732(6) 0.2973(12) -0.1556(5) 0.121(3) Uiso 0.50 1 d P
C2M C 0.3542(11) 0.399(2) -0.1326(10) 0.264(8) Uiso 1 1 d .
O1M O 0.5097(3) -0.4159(6) 0.1368(3) 0.1240(17) Uiso 1 1 d .
C1M C 0.4842(6) -0.5396(11) 0.1308(5) 0.151(4) Uiso 1 1 d .

loop_
_atom_site_aniso_label
_atom_site_aniso_U_11
_atom_site_aniso_U_22
_atom_site_aniso_U_33
_atom_site_aniso_U_23
_atom_site_aniso_U_13
_atom_site_aniso_U_12
Zn1 0.0382(2) 0.0352(2) 0.0342(2) 0.00192(16) 0.01617(18) -0.00134(16)
Zn2 0.0369(2) 0.0328(2) 0.0337(2) -0.00162(15) 0.01912(17) -0.00404(15)
Zn3 0.0523(3) 0.0372(3) 0.0387(2) 0.00238(17) 0.0246(2) -0.00413(18)
Zn4 0.0462(2) 0.0369(3) 0.0394(2) -0.00220(17) 0.02458(19) -0.00192(17)
S1 0.0829(8) 0.0783(8) 0.0442(6) 0.0167(5) 0.0402(6) 0.0198(7)
S5 0.0454(5) 0.0555(6) 0.0403(5) 0.0048(4) 0.0211(4) 0.0152(4)
S6 0.0577(6) 0.0339(5) 0.0488(5) 0.0042(4) 0.0194(5) -0.0058(4)
S7 0.0631(6) 0.0534(6) 0.0429(5) -0.0145(5) 0.0239(5) -0.0116(5)
S8 0.0625(6) 0.0335(5) 0.0646(7) 0.0011(5) 0.0244(5) 0.0054(4)
S9 0.0741(7) 0.0716(7) 0.0550(6) -0.0099(6) 0.0392(6) -0.0364(6)
O1 0.0415(12) 0.0312(12) 0.0310(11) -0.0002(9) 0.0178(10) -0.0025(10)
N2 0.073(2) 0.073(3) 0.062(2) 0.006(2) 0.047(2) -0.007(2)
N3 0.066(2) 0.0345(18) 0.064(2) -0.0008(16) 0.0248(19) -0.0044(16)
N4 0.0552(19) 0.0326(16) 0.055(2) 0.0026(15) 0.0187(16) -0.0086(15)
N5 0.0464(17) 0.0453(19) 0.057(2) 0.0083(16) 0.0204(16) 0.0076(15)
N6 0.0401(16) 0.067(2) 0.0450(17) 0.0098(15) 0.0258(14) 0.0070(15)
N7 0.0531(18) 0.0522(19) 0.0462(17) -0.0002(15) 0.0318(15) -0.0032(16)
N8 0.0361(14) 0.0377(16) 0.0415(16) -0.0033(12) 0.0195(13) -0.0063(12)
N9 0.0515(18) 0.054(2) 0.0424(18) 0.0152(15) 0.0197(15) 0.0136(16)
C8 0.0350(17) 0.053(2) 0.0414(19) 0.0013(16) 0.0207(15) 0.0049(16)
N11 0.0345(13) 0.0311(14) 0.0357(14) 0.0004(11) 0.0199(12) -0.0006(11)
N12 0.0503(17) 0.0319(15) 0.0416(15) -0.0045(13) 0.0255(13) -0.0054(13)
N13 0.0420(15) 0.0357(16) 0.0398(15) -0.0007(12) 0.0149(13) -0.0061(13)
C2 0.0452(19) 0.038(2) 0.045(2) -0.0049(16) 0.0121(16) -0.0102(16)
N1 0.0404(15) 0.0418(17) 0.0335(15) 0.0041(13) 0.0130(12) 0.0026(13)
C11 0.0414(18) 0.041(2) 0.0380(18) 0.0073(15) 0.0190(15) 0.0036(15)
C13 0.065(2) 0.060(3) 0.043(2) -0.0046(19) 0.0362(19) -0.007(2)
C14 0.0406(17) 0.0367(18) 0.0404(18) 0.0011(15) 0.0224(15) 0.0017(15)
C15 0.0439(18) 0.0341(17) 0.0367(17) -0.0028(14) 0.0218(15) -0.0041(15)
C17 0.0327(16) 0.054(2) 0.0391(18) 0.0001(16) 0.0192(14) -0.0059(16)
C19 0.0408(18) 0.045(2) 0.0418(19) 0.0031(16) 0.0188(16) 0.0083(16)
C20 0.052(2) 0.059(3) 0.057(3) 0.002(2) 0.024(2) -0.014(2)
C21 0.064(3) 0.076(3) 0.055(2) 0.018(2) 0.039(2) 0.005(2)
C23 0.054(2) 0.062(3) 0.049(2) 0.017(2) 0.0191(19) 0.015(2)
C24 0.0420(19) 0.064(3) 0.0357(18) 0.0024(17) 0.0187(16) 0.0066(18)
C25 0.0375(17) 0.043(2) 0.0431(19) 0.0062(17) 0.0085(15) -0.0087(16)
C26 0.0356(17) 0.038(2) 0.059(2) -0.0092(18) 0.0159(17) -0.0024(15)
C27 0.0436(19) 0.048(2) 0.0414(19) 0.0068(16) 0.0233(16) 0.0022(16)
C28 0.052(2) 0.042(2) 0.052(2) 0.0044(18) 0.0113(19) -0.0147(18)
C29 0.0399(19) 0.062(3) 0.052(2) -0.014(2) 0.0179(18) -0.0107(18)
C30 0.0435(19) 0.053(2) 0.048(2) 0.0064(17) 0.0231(17) 0.0046(17)
C31 0.0424(18) 0.0394(19) 0.0458(19) -0.0100(16) 0.0215(16) -0.0072(16)
C32 0.0358(16) 0.0364(19) 0.0466(19) -0.0005(16) 0.0146(15) -0.0088(15)
C33 0.0396(18) 0.060(3) 0.050(2) 0.0064(19) 0.0194(17) -0.0046(19)
C37 0.039(2) 0.084(3) 0.064(3) 0.014(3) 0.012(2) 0.004(2)
C38 0.077(3) 0.068(3) 0.048(2) 0.019(2) 0.033(2) 0.013(2)
C39 0.047(2) 0.090(4) 0.053(3) -0.018(3) 0.009(2) 0.000(2)
C40 0.081(3) 0.084(4) 0.074(3) -0.035(3) 0.051(3) -0.031(3)
C41 0.067(3) 0.048(3) 0.075(3) 0.015(2) 0.016(3) -0.016(2)
C42 0.060(3) 0.079(3) 0.056(3) -0.004(2) 0.037(2) -0.008(2)
C43 0.040(2) 0.093(4) 0.061(3) -0.003(3) 0.012(2) -0.018(2)
C44 0.067(3) 0.081(4) 0.073(3) 0.008(3) 0.044(3) 0.013(3)
C45 0.051(2) 0.079(3) 0.039(2) 0.003(2) 0.0130(18) 0.010(2)
C46 0.055(2) 0.044(2) 0.086(4) -0.024(2) 0.026(2) 0.001(2)
C47 0.067(3) 0.074(4) 0.071(3) 0.024(3) 0.016(3) -0.026(3)
C48 0.087(3) 0.048(2) 0.060(3) -0.017(2) 0.046(3) -0.023(2)
C49 0.044(2) 0.071(3) 0.067(3) -0.013(2) 0.020(2) -0.019(2)
C50 0.053(2) 0.064(3) 0.068(3) -0.012(2) 0.019(2) -0.011(2)
C52 0.064(3) 0.090(4) 0.066(3) 0.012(3) 0.030(2) -0.022(3)
C53 0.047(2) 0.062(3) 0.048(2) -0.0085(19) 0.0281(18) 0.0008(19)
C54 0.042(2) 0.055(2) 0.055(2) -0.002(2) 0.0138(18) -0.0055(19)
C56 0.063(3) 0.078(4) 0.085(4) -0.044(3) 0.043(3) -0.014(3)
C57 0.068(3) 0.127(5) 0.070(3) -0.005(3) 0.047(3) -0.010(4)
C58 0.061(3) 0.147(6) 0.090(4) -0.013(4) 0.050(3) 0.004(4)
C59 0.072(3) 0.114(5) 0.083(4) 0.014(3) 0.044(3) 0.032(3)

loop_
_atom_type_symbol
_atom_type_description
_atom_type_scat_dispersion_real
_atom_type_scat_dispersion_imag
_atom_type_scat_source
C C 0.0033 0.0016 'International Tables Vol C Tables 4.2.6.8 and 6.1.1.4'
H H 0.0000 0.0000 'International Tables Vol C Tables 4.2.6.8 and 6.1.1.4'
N N 0.0061 0.0033 'International Tables Vol C Tables 4.2.6.8 and 6.1.1.4'
O O 0.0106 0.0060 'International Tables Vol C Tables 4.2.6.8 and 6.1.1.4'
S S 0.1246 0.1234 'International Tables Vol C Tables 4.2.6.8 and 6.1.1.4'
Zn Zn 0.2839 1.4301 'International Tables Vol C Tables 4.2.6.8 and 6.1.1.4'

loop_
_geom_angle_atom_site_label_1
_geom_angle_atom_site_label_2
_geom_angle_atom_site_label_3
_geom_angle
O1 Zn1 N1 110.26(11)
O1 Zn1 N13 107.00(11)
N1 Zn1 N13 109.02(12)
O1 Zn1 S5 107.02(7)
N1 Zn1 S5 109.47(9)
N13 Zn1 S5 114.00(9)
O1 Zn2 N8 109.00(11)
O1 Zn2 N11 110.67(10)
N8 Zn2 N11 108.53(12)
O1 Zn2 N12 112.76(11)
N8 Zn2 N12 110.86(12)
N11 Zn2 N12 104.91(12)
O1 Zn3 S1 110.98(8)
O1 Zn3 S8 111.88(8)
S1 Zn3 S8 106.02(5)
O1 Zn3 S9 110.84(7)
S1 Zn3 S9 107.25(5)
S8 Zn3 S9 109.67(5)
O1 Zn4 N7 113.54(12)
O1 Zn4 S7 108.94(7)
N7 Zn4 S7 112.86(10)
O1 Zn4 S6 104.95(7)
N7 Zn4 S6 111.99(10)
S7 Zn4 S6 103.83(4)
C13 S1 Zn3 102.10(13)
C14 S5 Zn1 98.91(12)
C11 S6 Zn4 99.31(12)
C2 S7 Zn4 94.70(13)
C19 S8 Zn3 100.42(13)
C32 S9 Zn3 100.67(12)
Zn3 O1 Zn2 109.66(11)
Zn3 O1 Zn4 108.59(11)
Zn2 O1 Zn4 111.03(11)
Zn3 O1 Zn1 109.36(11)
Zn2 O1 Zn1 107.76(11)
Zn4 O1 Zn1 110.42(11)
C13 N2 C42 109.0(4)
C13 N2 H2A 125.5
C42 N2 H2A 125.5
C2 N3 C28 107.9(4)
C2 N3 H3A 126.0
C28 N3 H3A 126.2
C32 N4 C26 108.6(3)
C32 N4 H4A 125.7
C26 N4 H4A 125.8
C11 N5 C33 108.7(3)
C11 N5 H5A 125.6
C33 N5 H5A 125.7
C14 N6 C27 109.1(3)
C14 N6 H6A 125.4
C27 N6 H6A 125.5
C13 N7 C53 106.3(3)
C13 N7 Zn4 123.0(3)
C53 N7 Zn4 130.7(3)
C11 N8 C17 106.0(3)
C11 N8 Zn2 123.2(2)
C17 N8 Zn2 129.8(2)
C19 N9 C24 108.9(3)
C19 N9 H9A 125.5
C24 N9 H9A 125.7
C24 C8 C54 120.7(4)
C24 C8 N1 108.5(3)
C54 C8 N1 130.7(4)
C14 N11 C15 106.0(3)
C14 N11 Zn2 120.9(2)
C15 N11 Zn2 130.7(2)
C32 N12 C31 106.2(3)
C32 N12 Zn2 124.2(3)
C31 N12 Zn2 129.4(2)
C2 N13 C25 106.7(3)
C2 N13 Zn1 123.1(3)
C25 N13 Zn1 129.7(3)
N13 C2 N3 111.0(4)
N13 C2 S7 127.2(3)
N3 C2 S7 121.9(3)
C19 N1 C8 106.1(3)
C19 N1 Zn1 125.1(3)
C8 N1 Zn1 128.8(2)
N8 C11 N5 110.9(3)
N8 C11 S6 125.3(3)
N5 C11 S6 123.8(3)
N7 C13 N2 110.6(4)
N7 C13 S1 126.7(3)
N2 C13 S1 122.6(3)
N11 C14 N6 110.6(3)
N11 C14 S5 126.7(3)
N6 C14 S5 122.6(3)
C27 C15 C30 120.1(3)
C27 C15 N11 108.8(3)
C30 C15 N11 131.1(3)
C29 C17 C33 120.4(3)
C29 C17 N8 130.9(4)
C33 C17 N8 108.7(3)
N1 C19 N9 111.0(3)
N1 C19 S8 126.4(3)
N9 C19 S8 122.6(3)
C52 C20 C25 117.3(5)
C52 C20 H20A 121.3
C25 C20 H20A 121.3
C27 C21 C38 115.8(4)
C27 C21 H21A 122.1
C38 C21 H21A 122.1
C30 C23 C38 121.2(4)
C30 C23 H23A 119.4
C38 C23 H23A 119.4
N9 C24 C8 105.5(3)
N9 C24 C45 133.2(4)
C8 C24 C45 121.2(4)
C28 C25 C20 120.3(4)
C28 C25 N13 108.5(4)
C20 C25 N13 131.2(4)
N4 C26 C46 131.6(4)
N4 C26 C31 105.6(3)
C46 C26 C31 122.8(4)
N6 C27 C21 131.4(4)
N6 C27 C15 105.4(3)
C21 C27 C15 123.1(4)
C25 C28 N3 106.0(3)
C25 C28 C41 122.3(5)
N3 C28 C41 131.7(5)
C49 C29 C17 117.7(4)
C49 C29 H29A 121.2
C17 C29 H29A 121.2
C23 C30 C15 117.7(4)
C23 C30 H30A 121.1
C15 C30 H30A 121.1
C48 C31 C26 120.0(4)
C48 C31 N12 131.5(4)
C26 C31 N12 108.5(3)
N12 C32 N4 111.1(3)
N12 C32 S9 126.9(3)
N4 C32 S9 122.0(3)
N5 C33 C37 131.9(4)
N5 C33 C17 105.7(3)
C37 C33 C17 122.4(4)
C33 C37 C43 116.2(5)
C33 C37 H37A 121.9
C43 C37 H37A 121.9
C21 C38 C23 122.0(4)
C21 C38 H38A 119.0
C23 C38 H38A 119.0
C45 C39 C50 121.5(4)
C45 C39 H39A 119.2
C50 C39 H39A 119.2
C56 C40 C48 121.9(5)
C56 C40 H40A 119.1
C48 C40 H40A 119.1
C47 C41 C28 115.4(5)
C47 C41 H41A 122.3
C28 C41 H41A 122.3
N2 C42 C53 105.1(4)
N2 C42 C57 132.9(5)
C53 C42 C57 122.0(5)
C49 C43 C37 121.3(4)
C49 C43 H43A 119.3
C37 C43 H43A 119.3
C53 C44 C59 117.7(5)
C53 C44 H44A 121.2
C59 C44 H44A 121.2
C39 C45 C24 117.3(4)
C39 C45 H45A 121.4
C24 C45 H45A 121.4
C56 C46 C26 116.0(4)
C56 C46 H46A 122.0
C26 C46 H46A 122.0
C52 C47 C41 123.0(5)
C52 C47 H47A 118.5
C41 C47 H47A 118.5
C31 C48 C40 117.5(4)
C31 C48 H48A 121.2
C40 C48 H48A 121.2
C43 C49 C29 121.9(5)
C43 C49 H49A 119.0
C29 C49 H49A 119.0
C54 C50 C39 121.7(5)
C54 C50 H50A 119.2
C39 C50 H50A 119.2
C47 C52 C20 121.6(5)
C47 C52 H52A 119.2
C20 C52 H52A 119.2
C44 C53 N7 131.3(4)
C44 C53 C42 119.6(4)
N7 C53 C42 109.0(4)
C50 C54 C8 117.4(4)
C50 C54 H54A 121.3
C8 C54 H54A 121.3
C40 C56 C46 121.7(4)
C40 C56 H56A 119.1
C46 C56 H56A 119.1
C58 C57 C42 118.0(5)
C58 C57 H57A 121.0
C42 C57 H57A 121.0
C57 C58 C59 120.7(5)
C57 C58 H58A 119.6
C59 C58 H58A 119.6
C44 C59 C58 121.9(6)
C44 C59 H59A 119.0
C58 C59 H59A 119.0
O2M C2M O3M 148(2)

loop_
_geom_bond_atom_site_label_1
_geom_bond_atom_site_label_2
_geom_bond_distance
Zn1 O1 1.995(2)
Zn1 N1 2.017(3)
Zn1 N13 2.035(3)
Zn1 S5 2.3385(10)
Zn2 O1 1.957(2)
Zn2 N8 2.010(3)
Zn2 N11 2.019(3)
Zn2 N12 2.023(3)
Zn3 O1 1.954(2)
Zn3 S1 2.3218(11)
Zn3 S8 2.3308(12)
Zn3 S9 2.3328(12)
Zn4 O1 1.970(2)
Zn4 N7 2.002(3)
Zn4 S7 2.3307(11)
Zn4 S6 2.3536(11)
S1 C13 1.726(5)
S5 C14 1.728(4)
S6 C11 1.724(4)
S7 C2 1.737(4)
S8 C19 1.730(4)
S9 C32 1.730(4)
N2 C13 1.351(5)
N2 C42 1.381(7)
N2 H2A 0.8603
N3 C2 1.351(5)
N3 C28 1.385(6)
N3 H3A 0.8608
N4 C32 1.352(5)
N4 C26 1.379(6)
N4 H4A 0.8606
N5 C11 1.345(5)
N5 C33 1.381(6)
N5 H5A 0.8604
N6 C14 1.346(5)
N6 C27 1.374(5)
N6 H6A 0.8600
N7 C13 1.335(5)
N7 C53 1.394(5)
N8 C11 1.338(5)
N8 C17 1.400(4)
N9 C19 1.347(5)
N9 C24 1.371(6)
N9 H9A 0.8591
C8 C24 1.393(5)
C8 C54 1.389(6)
C8 N1 1.400(5)
N11 C14 1.334(4)
N11 C15 1.401(4)
N12 C32 1.324(5)
N12 C31 1.406(5)
N13 C2 1.323(5)
N13 C25 1.395(5)
N1 C19 1.328(5)
C15 C27 1.387(5)
C15 C30 1.384(5)
C17 C29 1.385(6)
C17 C33 1.387(6)
C20 C52 1.381(6)
C20 C25 1.392(6)
C20 H20A 0.9300
C21 C27 1.386(5)
C21 C38 1.378(7)
C21 H21A 0.9300
C23 C30 1.380(6)
C23 C38 1.394(6)
C23 H23A 0.9300
C24 C45 1.393(6)
C25 C28 1.379(6)
C26 C46 1.387(6)
C26 C31 1.391(6)
C28 C41 1.407(6)
C29 C49 1.376(6)
C29 H29A 0.9300
C30 H30A 0.9300
C31 C48 1.376(6)
C33 C37 1.389(6)
C37 C43 1.395(8)
C37 H37A 0.9300
C38 H38A 0.9300
C39 C45 1.374(7)
C39 C50 1.383(7)
C39 H39A 0.9300
C40 C56 1.371(8)
C40 C48 1.388(6)
C40 H40A 0.9300
C41 C47 1.373(9)
C41 H41A 0.9300
C42 C53 1.394(6)
C42 C57 1.397(7)
C43 C49 1.378(7)
C43 H43A 0.9300
C44 C53 1.380(7)
C44 C59 1.387(7)
C44 H44A 0.9300
C45 H45A 0.9300
C46 C56 1.384(8)
C46 H46A 0.9300
C47 C52 1.360(8)
C47 H47A 0.9300
C48 H48A 0.9300
C49 H49A 0.9300
C50 C54 1.379(6)
C50 H50A 0.9300
C52 H52A 0.9300
C54 H54A 0.9300
C56 H56A 0.9300
C57 C58 1.344(9)
C57 H57A 0.9300
C58 C59 1.399(9)
C58 H58A 0.9300
C59 H59A 0.9300
O4M C3M 1.203(10)
O2M C2M 1.33(3)
O3M C2M 1.37(2)
O1M C1M 1.389(11)
